data_4060290
loop_
_publ_author_name
'Tomlinson, Susan'
'Zheng, Chong'
'Hosmane, Narayan S.'
'Yang, Jimin'
'Wang, Ying'
'Zhang, Hongming'
'Gray, Thomas G.'
'Demissie, Temesgen'
'Maguire, John A.'
'Baumann, Frank'
'Klein, Axel'
'Sarkar, Biprajit'
'Kaim, Wolfgang'
'Lipscomb, William N.'

_publ_section_title
;
Chemistry of C-Trimethylsilyl-Substituted Heterocarboranes. 31. New Insights 
into Reaction Pathways of Carborane Ligand Systems: Synthetic, Structural, 
Spectroscopic, and Electrochemical Studies on Sandwich and Half-Sandwich 
Metallacarboranes of Iron, Cobalt, and Nickel
;
_journal_issue 9
_journal_name_full Organometallics
_journal_page_first 2177
_journal_page_last 2187
_journal_paper_doi 10.1021/om048982u
_journal_volume 24
_journal_year 2005
_chemical_formula_sum 'C14 H38 B4 Co N2 Si2'
_chemical_formula_weight 392.81
_space_group_IT_number 14
_symmetry_cell_setting monoclinic
_symmetry_space_group_name_Hall '-P 2yn'
_symmetry_space_group_name_H-M 'P 1 21/n 1'
_atom_sites_solution_hydrogens geom
_atom_sites_solution_primary direct
_atom_sites_solution_secondary difmap
_audit_creation_method SHELXL-97
_cell_angle_alpha 90.00
_cell_angle_beta 94.38(2)
_cell_angle_gamma 90.00
_cell_formula_units_Z 4
_cell_length_a 8.329(2)
_cell_length_b 19.648(6)
_cell_length_c 14.570(4)
_cell_measurement_reflns_used 30
_cell_measurement_temperature 230(2)
_cell_measurement_theta_max 15.0
_cell_measurement_theta_min 10.0
_cell_volume 2377.4(11)
_computing_cell_refinement 'Siemens XSCANS'
_computing_data_collection 'Siemens XSCANS'
_computing_data_reduction 'Siemens XSCANS'
_computing_molecular_graphics 'Siemens SHELXTL'
_computing_publication_material 'Siemens SHELXTL'
_computing_structure_refinement 'SHELXL-97 (Sheldrick, 1997)'
_computing_structure_solution 'SHELXS-97 (Sheldrick, 1990)'
_diffrn_ambient_temperature 230(2)
_diffrn_measured_fraction_theta_full 0.999
_diffrn_measured_fraction_theta_max 0.999
_diffrn_measurement_device_type 'Siemens P3'
_diffrn_measurement_method 'omega scans'
_diffrn_radiation_monochromator graphite
_diffrn_radiation_source 'fine-focus sealed tube'
_diffrn_radiation_type MoK\a
_diffrn_radiation_wavelength 0.71073
_diffrn_reflns_av_R_equivalents 0.000
_diffrn_reflns_av_sigmaI/netI 0.051
_diffrn_reflns_limit_h_max 8
_diffrn_reflns_limit_h_min -8
_diffrn_reflns_limit_k_max 19
_diffrn_reflns_limit_k_min 0
_diffrn_reflns_limit_l_max 14
_diffrn_reflns_limit_l_min 0
_diffrn_reflns_number 2566
_diffrn_reflns_theta_full 21.02
_diffrn_reflns_theta_max 21.02
_diffrn_reflns_theta_min 2.50
_diffrn_standards_decay_% n/a
_diffrn_standards_interval_count 200
_diffrn_standards_number 3
_exptl_absorpt_coefficient_mu 0.821
_exptl_absorpt_correction_T_max 0.583
_exptl_absorpt_correction_T_min 0.544
_exptl_absorpt_correction_type psi-scan
_exptl_absorpt_process_details 'Siemens XEMP'
_exptl_crystal_colour dark-orange
_exptl_crystal_density_diffrn 1.097
_exptl_crystal_density_method 'not measured'
_exptl_crystal_description plates
_exptl_crystal_F_000 844
_exptl_crystal_size_max 0.35
_exptl_crystal_size_mid 0.20
_exptl_crystal_size_min 0.05
_refine_diff_density_max 0.287
_refine_diff_density_min -0.268
_refine_diff_density_rms 0.050
_refine_ls_extinction_coef 0.0002(4)
_refine_ls_extinction_expression Fc^*^=kFc[1+0.001xFc^2^\l^3^/sin(2\q)]^-1/4^
_refine_ls_extinction_method SHELXL
_refine_ls_goodness_of_fit_ref 1.038
_refine_ls_hydrogen_treatment mixed
_refine_ls_matrix_type full
_refine_ls_number_parameters 218
_refine_ls_number_reflns 2566
_refine_ls_number_restraints 0
_refine_ls_restrained_S_all 1.038
_refine_ls_R_factor_all 0.065
_refine_ls_R_factor_gt 0.041
_refine_ls_shift/su_max 0.000
_refine_ls_shift/su_mean 0.000
_refine_ls_structure_factor_coef Fsqd
_refine_ls_weighting_details 'calc w=1/[\s^2^(Fo^2^)+(0.0438P)^2^+1.2173P] where P=(Fo^2^+2Fc^2^)/3'
_refine_ls_weighting_scheme calc
_refine_ls_wR_factor_gt 0.089
_refine_ls_wR_factor_ref 0.101
_reflns_number_gt 1815
_reflns_number_total 2566
_reflns_threshold_expression >2sigma(I)
_cod_original_sg_symbol_H-M 'P 21/n'
_cod_database_code 4060290

loop_
_symmetry_equiv_pos_as_xyz
'x, y, z'
'-x+1/2, y+1/2, -z+1/2'
'-x, -y, -z'
'x-1/2, -y-1/2, z-1/2'

loop_
_atom_site_label
_atom_site_type_symbol
_atom_site_fract_x
_atom_site_fract_y
_atom_site_fract_z
_atom_site_U_iso_or_equiv
_atom_site_adp_type
_atom_site_occupancy
_atom_site_symmetry_multiplicity
_atom_site_calc_flag
_atom_site_refinement_flags
_atom_site_disorder_assembly
_atom_site_disorder_group
Co Co 0.19564(7) 0.20324(3) 0.53046(4) 0.0390(2) Uani 1 1 d . . .
Si1 Si 0.29753(18) 0.37891(7) 0.45866(10) 0.0556(4) Uani 1 1 d . . .
Si2 Si 0.30362(19) 0.09058(7) 0.33742(10) 0.0584(5) Uani 1 1 d . . .
C1 C 0.3078(5) 0.2854(2) 0.4654(3) 0.0404(11) Uani 1 1 d . . .
B2 B 0.2255(6) 0.2342(3) 0.3960(4) 0.0426(14) Uani 1 1 d . . .
H2 H 0.1358 0.2462 0.3389 0.051 Uiso 1 1 calc R . .
C3 C 0.3107(5) 0.1641(2) 0.4147(3) 0.0388(11) Uani 1 1 d . . .
B4 B 0.4227(6) 0.1671(3) 0.5039(4) 0.0429(14) Uani 1 1 d . . .
H4 H 0.4953 0.1248 0.5343 0.051 Uiso 1 1 calc R . .
B5 B 0.4223(6) 0.2492(3) 0.5374(4) 0.0450(15) Uani 1 1 d . . .
H5 H 0.4950 0.2733 0.5946 0.054 Uiso 1 1 calc R . .
B6 B 0.4384(6) 0.2310(3) 0.4210(4) 0.0433(14) Uani 1 1 d . . .
H6 H 0.5390 0.2420 0.3786 0.052 Uiso 1 1 calc R . .
C7 C 0.1582(8) 0.4079(3) 0.3597(4) 0.100(2) Uani 1 1 d . . .
H7A H 0.0502 0.3942 0.3696 0.150 Uiso 1 1 calc R . .
H7B H 0.1900 0.3878 0.3039 0.150 Uiso 1 1 calc R . .
H7C H 0.1629 0.4566 0.3550 0.150 Uiso 1 1 calc R . .
C8 C 0.5021(7) 0.4124(3) 0.4413(4) 0.0802(19) Uani 1 1 d . . .
H8A H 0.4948 0.4598 0.4256 0.120 Uiso 1 1 calc R . .
H8B H 0.5467 0.3877 0.3923 0.120 Uiso 1 1 calc R . .
H8C H 0.5703 0.4069 0.4969 0.120 Uiso 1 1 calc R . .
C9 C 0.2319(7) 0.4141(3) 0.5670(4) 0.089(2) Uani 1 1 d . . .
H9A H 0.1249 0.3985 0.5758 0.134 Uiso 1 1 calc R . .
H9B H 0.2325 0.4629 0.5641 0.134 Uiso 1 1 calc R . .
H9C H 0.3040 0.3992 0.6175 0.134 Uiso 1 1 calc R . .
C10 C 0.1715(11) 0.1034(4) 0.2338(5) 0.179(5) Uani 1 1 d . . .
H10A H 0.1672 0.0624 0.1977 0.268 Uiso 1 1 calc R . .
H10B H 0.2121 0.1399 0.1984 0.268 Uiso 1 1 calc R . .
H10C H 0.0653 0.1146 0.2504 0.268 Uiso 1 1 calc R . .
C11 C 0.5123(8) 0.0717(4) 0.3046(5) 0.131(3) Uani 1 1 d . . .
H11A H 0.5105 0.0315 0.2671 0.197 Uiso 1 1 calc R . .
H11B H 0.5822 0.0646 0.3592 0.197 Uiso 1 1 calc R . .
H11C H 0.5510 0.1094 0.2707 0.197 Uiso 1 1 calc R . .
C12 C 0.2409(9) 0.0149(3) 0.3992(5) 0.113(3) Uani 1 1 d . . .
H12A H 0.1296 0.0191 0.4112 0.170 Uiso 1 1 calc R . .
H12B H 0.3054 0.0107 0.4564 0.170 Uiso 1 1 calc R . .
H12C H 0.2548 -0.0249 0.3622 0.170 Uiso 1 1 calc R . .
N21 N -0.0509(4) 0.2069(2) 0.5182(3) 0.0617(12) Uani 1 1 d . . .
N22 N 0.1724(5) 0.1674(2) 0.6577(3) 0.0624(12) Uani 1 1 d . . .
C23 C -0.1037(8) 0.1821(4) 0.6053(6) 0.128(3) Uani 1 1 d . . .
H23A H -0.1906 0.2112 0.6225 0.154 Uiso 1 1 calc R . .
H23B H -0.1483 0.1369 0.5949 0.154 Uiso 1 1 calc R . .
C24 C 0.0004(8) 0.1788(6) 0.6734(5) 0.164(5) Uani 1 1 d . . .
H24A H -0.0321 0.1424 0.7131 0.197 Uiso 1 1 calc R . .
H24B H -0.0059 0.2208 0.7078 0.197 Uiso 1 1 calc R . .
C25 C -0.1210(6) 0.1633(3) 0.4434(5) 0.108(3) Uani 1 1 d . . .
H25A H -0.0810 0.1178 0.4519 0.161 Uiso 1 1 calc R . .
H25B H -0.0917 0.1806 0.3854 0.161 Uiso 1 1 calc R . .
H25C H -0.2362 0.1632 0.4442 0.161 Uiso 1 1 calc R . .
C26 C -0.1083(6) 0.2766(3) 0.5016(4) 0.0723(17) Uani 1 1 d . . .
H26A H -0.0720 0.2928 0.4446 0.108 Uiso 1 1 calc R . .
H26B H -0.0667 0.3054 0.5510 0.108 Uiso 1 1 calc R . .
H26C H -0.2238 0.2772 0.4983 0.108 Uiso 1 1 calc R . .
C27 C 0.2181(11) 0.0965(3) 0.6654(5) 0.140(3) Uani 1 1 d . . .
H27A H 0.3283 0.0915 0.6517 0.209 Uiso 1 1 calc R . .
H27B H 0.1503 0.0701 0.6228 0.209 Uiso 1 1 calc R . .
H27C H 0.2059 0.0810 0.7270 0.209 Uiso 1 1 calc R . .
C28 C 0.2663(7) 0.2057(3) 0.7290(3) 0.089(2) Uani 1 1 d . . .
H28A H 0.2426 0.1893 0.7885 0.133 Uiso 1 1 calc R . .
H28B H 0.2391 0.2531 0.7238 0.133 Uiso 1 1 calc R . .
H28C H 0.3790 0.1999 0.7215 0.133 Uiso 1 1 calc R . .

loop_
_atom_site_aniso_label
_atom_site_aniso_U_11
_atom_site_aniso_U_22
_atom_site_aniso_U_33
_atom_site_aniso_U_23
_atom_site_aniso_U_13
_atom_site_aniso_U_12
Co 0.0277(4) 0.0447(4) 0.0447(4) 0.0055(3) 0.0033(3) -0.0042(3)
Si1 0.0663(10) 0.0359(8) 0.0661(10) -0.0033(7) 0.0141(8) -0.0091(8)
Si2 0.0775(11) 0.0406(9) 0.0564(9) -0.0072(7) 0.0005(8) -0.0029(8)
C1 0.036(2) 0.042(3) 0.043(3) 0.002(2) 0.007(2) -0.006(2)
B2 0.040(3) 0.043(3) 0.044(3) 0.000(3) 0.002(3) -0.006(3)
C3 0.039(3) 0.039(3) 0.038(3) 0.002(2) 0.004(2) -0.004(2)
B4 0.037(3) 0.047(3) 0.045(4) 0.003(3) 0.007(3) 0.004(3)
B5 0.035(3) 0.054(4) 0.046(4) -0.002(3) 0.003(3) -0.008(3)
B6 0.038(3) 0.045(3) 0.048(3) 0.001(3) 0.012(3) -0.005(3)
C7 0.121(6) 0.051(4) 0.125(6) 0.032(4) -0.014(4) 0.005(4)
C8 0.102(5) 0.054(4) 0.090(4) -0.018(3) 0.045(4) -0.033(3)
C9 0.096(5) 0.061(4) 0.116(5) -0.028(4) 0.048(4) -0.017(3)
C10 0.300(12) 0.110(6) 0.107(6) -0.052(5) -0.116(7) 0.078(7)
C11 0.128(6) 0.120(6) 0.153(7) -0.076(5) 0.056(5) -0.012(5)
C12 0.156(7) 0.046(4) 0.142(6) -0.014(4) 0.034(5) -0.025(4)
N21 0.035(2) 0.067(3) 0.084(3) 0.028(3) 0.011(2) 0.001(2)
N22 0.047(3) 0.094(4) 0.047(3) 0.002(3) 0.010(2) -0.009(3)
C23 0.055(4) 0.177(8) 0.159(8) 0.097(7) 0.047(5) 0.024(5)
C24 0.044(4) 0.393(16) 0.058(4) 0.026(7) 0.017(4) -0.048(6)
C25 0.037(3) 0.083(5) 0.199(8) -0.026(5) -0.013(4) -0.012(3)
C26 0.037(3) 0.074(4) 0.105(5) 0.008(4) 0.003(3) 0.001(3)
C27 0.254(11) 0.085(6) 0.086(5) 0.044(4) 0.055(6) -0.006(6)
C28 0.079(4) 0.143(6) 0.045(3) 0.000(4) 0.004(3) -0.008(4)

loop_
_atom_type_symbol
_atom_type_description
_atom_type_scat_dispersion_real
_atom_type_scat_dispersion_imag
_atom_type_scat_source
C C 0.0033 0.0016 'International Tables Vol C Tables 4.2.6.8 and 6.1.1.4'
H H 0.0000 0.0000 'International Tables Vol C Tables 4.2.6.8 and 6.1.1.4'
B B 0.0013 0.0007 'International Tables Vol C Tables 4.2.6.8 and 6.1.1.4'
N N 0.0061 0.0033 'International Tables Vol C Tables 4.2.6.8 and 6.1.1.4'
Si Si 0.0817 0.0704 'International Tables Vol C Tables 4.2.6.8 and 6.1.1.4'
Co Co 0.3494 0.9721 'International Tables Vol C Tables 4.2.6.8 and 6.1.1.4'

loop_
_geom_angle_atom_site_label_1
_geom_angle_atom_site_label_2
_geom_angle_atom_site_label_3
_geom_angle
_geom_angle_site_symmetry_1
_geom_angle_site_symmetry_3
_geom_angle_publ_flag
Cnt1 Co N21 135.4 . . y
Cnt1 Co N22 138.8 . . y
N22 Co N21 85.75(17) . . ?
N22 Co B4 101.84(19) . . ?
N21 Co B4 156.0(2) . . ?
N22 Co B2 176.3(2) . . ?
N21 Co B2 95.65(19) . . ?
B4 Co B2 75.5(2) . . ?
N22 Co B5 104.94(19) . . ?
N21 Co B5 152.3(2) . . ?
B4 Co B5 47.7(2) . . ?
B2 Co B5 75.3(2) . . ?
N22 Co C1 139.10(18) . . ?
N21 Co C1 113.97(17) . . ?
B4 Co C1 74.93(19) . . ?
B2 Co C1 43.16(18) . . ?
B5 Co C1 42.80(18) . . ?
N22 Co C3 132.95(18) . . ?
N21 Co C3 116.70(18) . . ?
B4 Co C3 42.72(18) . . ?
B2 Co C3 43.38(18) . . ?
B5 Co C3 74.71(19) . . ?
C1 Co C3 71.54(16) . . ?
C1 Si1 C9 110.1(2) . . ?
C1 Si1 C8 108.7(2) . . ?
C9 Si1 C8 108.6(3) . . ?
C1 Si1 C7 111.7(2) . . ?
C9 Si1 C7 109.8(3) . . ?
C8 Si1 C7 107.9(3) . . ?
C10 Si2 C3 113.0(3) . . ?
C10 Si2 C12 110.0(4) . . ?
C3 Si2 C12 109.6(3) . . ?
C10 Si2 C11 109.3(4) . . ?
C3 Si2 C11 109.0(2) . . ?
C12 Si2 C11 105.6(3) . . ?
B5 C1 B2 111.5(4) . . ?
B5 C1 B6 65.4(3) . . ?
B2 C1 B6 66.7(3) . . ?
B5 C1 Si1 121.4(3) . . ?
B2 C1 Si1 126.6(3) . . ?
B6 C1 Si1 129.7(3) . . ?
B5 C1 Co 67.4(2) . . ?
B2 C1 Co 67.1(2) . . ?
B6 C1 Co 90.5(3) . . ?
Si1 C1 Co 139.6(2) . . ?
C1 B2 C3 106.6(4) . . ?
C1 B2 B6 60.4(3) . . ?
C3 B2 B6 60.2(3) . . ?
C1 B2 Co 69.8(3) . . ?
C3 B2 Co 70.4(3) . . ?
B6 B2 Co 89.2(3) . . ?
B4 C3 B2 110.6(4) . . ?
B4 C3 B6 65.6(3) . . ?
B2 C3 B6 66.4(3) . . ?
B4 C3 Si2 122.5(3) . . ?
B2 C3 Si2 126.5(3) . . ?
B6 C3 Si2 129.7(3) . . ?
B4 C3 Co 66.5(2) . . ?
B2 C3 Co 66.3(2) . . ?
B6 C3 Co 89.7(3) . . ?
Si2 C3 Co 140.5(2) . . ?
C3 B4 B5 105.4(4) . . ?
C3 B4 B6 61.2(3) . . ?
B5 B4 B6 61.0(3) . . ?
C3 B4 Co 70.7(3) . . ?
B5 B4 Co 66.3(3) . . ?
B6 B4 Co 90.0(3) . . ?
C1 B5 B4 105.1(4) . . ?
C1 B5 B6 61.4(3) . . ?
B4 B5 B6 61.4(3) . . ?
C1 B5 Co 69.8(3) . . ?
B4 B5 Co 66.0(3) . . ?
B6 B5 Co 90.0(3) . . ?
C1 B6 C3 95.3(3) . . ?
C1 B6 B5 53.1(3) . . ?
C3 B6 B5 96.7(3) . . ?
C1 B6 B4 96.1(3) . . ?
C3 B6 B4 53.1(3) . . ?
B5 B6 B4 57.6(3) . . ?
C1 B6 B2 52.9(3) . . ?
C3 B6 B2 53.4(3) . . ?
B5 B6 B2 92.4(3) . . ?
B4 B6 B2 92.3(3) . . ?
C23 N21 C26 109.9(5) . . ?
C23 N21 C25 108.7(5) . . ?
C26 N21 C25 108.4(4) . . ?
C23 N21 Co 106.2(3) . . ?
C26 N21 Co 111.1(3) . . ?
C25 N21 Co 112.5(3) . . ?
C27 N22 C28 108.5(5) . . ?
C27 N22 C24 112.6(6) . . ?
C28 N22 C24 106.5(5) . . ?
C27 N22 Co 111.5(4) . . ?
C28 N22 Co 113.1(3) . . ?
C24 N22 Co 104.7(4) . . ?
C24 C23 N21 117.7(6) . . ?
C23 C24 N22 119.8(6) . . ?

loop_
_geom_bond_atom_site_label_1
_geom_bond_atom_site_label_2
_geom_bond_distance
_geom_bond_site_symmetry_2
_geom_bond_publ_flag
Co Cnt1 1.624 . y
Co C1 2.124(4) . y
Co B2 2.084(5) . y
Co C3 2.145(4) . y
Co B4 2.084(5) . y
Co B5 2.088(5) . y
Co N21 2.049(4) . y
Co N22 2.006(4) . y
Si1 C1 1.842(4) . ?
Si1 C9 1.844(5) . ?
Si1 C8 1.862(5) . ?
Si1 C7 1.869(6) . ?
Si2 C10 1.817(6) . ?
Si2 C3 1.830(4) . ?
Si2 C12 1.835(6) . ?
Si2 C11 1.874(6) . ?
C1 B5 1.537(7) . ?
C1 B2 1.548(7) . ?
C1 B6 1.688(7) . ?
B2 C3 1.564(7) . ?
B2 B6 1.784(7) . ?
C3 B4 1.541(7) . ?
C3 B6 1.689(7) . ?
B4 B5 1.686(8) . ?
B4 B6 1.754(8) . ?
B5 B6 1.748(8) . ?
N21 C23 1.459(7) . ?
N21 C26 1.464(6) . ?
N21 C25 1.471(7) . ?
N22 C27 1.446(7) . ?
N22 C28 1.460(6) . ?
N22 C24 1.484(7) . ?
C23 C24 1.269(8) . ?
